data_7056287
loop_
_publ_author_name
'Zhang, Lijing'
'Bai, Fengying'
'Gao, Xue'
'Du, Ning'
'Xing, Yong Heng'
'Sun, Lixian'

_publ_section_title
;
 Multifunctional Indium Complexes with Fluorescent Sensing and Selective
 Adsorption Dye Properties
;
_journal_name_full 'New J. Chem.'
_journal_paper_doi 10.1039/C7NJ00680B
_journal_year 2017
_chemical_formula_moiety 'C8 H6 Cl2 In O5, C5 H5 N, 2(H2 O)'
_chemical_formula_sum 'C13 H15 Cl2 In N O7'
_chemical_formula_weight 482.98
_space_group_crystal_system monoclinic
_space_group_IT_number 14
_space_group_name_Hall '-P 2ybc'
_space_group_name_H-M_alt 'P 1 21/c 1'
_symmetry_space_group_name_Hall '-P 2ybc'
_symmetry_space_group_name_H-M 'P 1 21/c 1'
_atom_sites_solution_hydrogens mixed
_audit_creation_date 2017-02-25
_audit_creation_method
;
Olex2 1.2-beta
(compiled 2017.02.23 svn.r3390 for OlexSys, GUI svn.r5320)
;
_audit_update_record
;
2017-02-26 deposited with the CCDC.
2017-06-05 downloaded from the CCDC.
;
_cell_angle_alpha 90
_cell_angle_beta 91.634(2)
_cell_angle_gamma 90
_cell_formula_units_Z 4
_cell_length_a 7.4216(11)
_cell_length_b 20.760(3)
_cell_length_c 10.8627(16)
_cell_measurement_reflns_used 2383
_cell_measurement_temperature 296.15
_cell_measurement_theta_max 26.10
_cell_measurement_theta_min 2.71
_cell_volume 1673.0(4)
_computing_cell_refinement 'SAINT v7.68A (Bruker, 2009)'
_computing_data_reduction 'SAINT v7.68A (Bruker, 2009)'
_computing_molecular_graphics 'Olex2 (Dolomanov et al., 2009)'
_computing_publication_material 'Olex2 (Dolomanov et al., 2009)'
_computing_structure_refinement 'ShelXL (Sheldrick, 2015)'
_diffrn_ambient_temperature 296.15
_diffrn_measured_fraction_theta_full 1.000
_diffrn_measured_fraction_theta_max 0.998
_diffrn_measurement_device_type 'CCD area detector'
_diffrn_measurement_method 'phi and omega scans'
_diffrn_radiation_monochromator graphite
_diffrn_radiation_type MoK\a
_diffrn_radiation_wavelength 0.71073
_diffrn_reflns_av_R_equivalents 0.0391
_diffrn_reflns_av_unetI/netI 0.0493
_diffrn_reflns_Laue_measured_fraction_full 1.000
_diffrn_reflns_Laue_measured_fraction_max 0.998
_diffrn_reflns_limit_h_max 8
_diffrn_reflns_limit_h_min -9
_diffrn_reflns_limit_k_max 26
_diffrn_reflns_limit_k_min -19
_diffrn_reflns_limit_l_max 9
_diffrn_reflns_limit_l_min -13
_diffrn_reflns_number 9518
_diffrn_reflns_point_group_measured_fraction_full 1.000
_diffrn_reflns_point_group_measured_fraction_max 0.998
_diffrn_reflns_theta_full 25.242
_diffrn_reflns_theta_max 26.662
_diffrn_reflns_theta_min 1.962
_exptl_absorpt_coefficient_mu 1.767
_exptl_absorpt_correction_T_max 0.7454
_exptl_absorpt_correction_T_min 0.6816
_exptl_absorpt_correction_type multi-scan
_exptl_absorpt_process_details
'SADABS-2008/1 (Bruker,2008) was used for absorption correction. wR2(int) was 0.0724 before and 0.0409 after correction. The Ratio of minimum to maximum transmission is 0.9144. The \l/2 correction factor is 0.0015.'
_exptl_crystal_colour colourless
_exptl_crystal_colour_primary colourless
_exptl_crystal_density_diffrn 1.918
_exptl_crystal_description prism
_exptl_crystal_F_000 956
_exptl_crystal_size_max 0.21
_exptl_crystal_size_mid 0.11
_exptl_crystal_size_min 0.08
_refine_diff_density_max 0.450
_refine_diff_density_min -0.401
_refine_diff_density_rms 0.089
_refine_ls_extinction_method none
_refine_ls_goodness_of_fit_ref 1.005
_refine_ls_hydrogen_treatment constr
_refine_ls_matrix_type full
_refine_ls_number_parameters 233
_refine_ls_number_reflns 3522
_refine_ls_number_restraints 13
_refine_ls_restrained_S_all 1.005
_refine_ls_R_factor_all 0.0512
_refine_ls_R_factor_gt 0.0296
_refine_ls_shift/su_max 0.002
_refine_ls_shift/su_mean 0.000
_refine_ls_structure_factor_coef Fsqd
_refine_ls_weighting_details 'w=1/[\s^2^(Fo^2^)+(0.0216P)^2^] where P=(Fo^2^+2Fc^2^)/3'
_refine_ls_weighting_scheme calc
_refine_ls_wR_factor_gt 0.0533
_refine_ls_wR_factor_ref 0.0589
_reflns_Friedel_coverage 0.000
_reflns_number_gt 2689
_reflns_number_total 3522
_reflns_threshold_expression 'I > 2\s(I)'
_cod_data_source_file c7nj00680b2.cif
_cod_data_source_block 2
_cod_database_code 7056287
_shelx_shelxl_version_number 2014/7
_shelx_space_group_comment
;
The symmetry employed for this shelxl refinement is uniquely defined
by the following loop, which should always be used as a source of
symmetry information in preference to the above space-group names.
They are only intended as comments.
;
_shelx_estimated_absorpt_t_max 0.872
_shelx_estimated_absorpt_t_min 0.708
_olex2_refinement_description
;
1. Fixed Uiso
 At 1.2 times of:
  All C(H) groups, All N(H) groups
 At 1.5 times of:
  All O(H,H) groups
2. Restrained distances
 O5A-C8
 1.26 with sigma of 0.02
3. Uiso/Uaniso restraints and constraints
Uanis(O5A) \\sim Ueq: with sigma of 0.001 and sigma for terminal atoms of 0.002
4. Rigid body (RIGU) restrains
 O5, In1
 with sigma for 1-2 distances of 0.004 and sigma for 1-3 distances of 0.004
 O5A, C8, O5
 with sigma for 1-2 distances of 0.004 and sigma for 1-3 distances of 0.004
5. Others
 Fixed Sof: O5(0.5) O5A(0.5)
6.a Free rotating group:
 O1W(H1WA,H1WB), O2W(H2WA,H2WB)
6.b Rotating group:
 O3(H3A,H3B)
6.c Aromatic/amide H refined with riding coordinates:
 C3(H3), C4(H4), C5(H5), C6(H6), C9(H9), C10(H10), C12(H12), C13(H13), N1(H1)
;
_olex2_submission_special_instructions 'No special instructions were received'

loop_
_space_group_symop_operation_xyz
'x, y, z'
'-x, y+1/2, -z+1/2'
'-x, -y, -z'
'x, -y-1/2, z-1/2'

loop_
_atom_site_label
_atom_site_type_symbol
_atom_site_fract_x
_atom_site_fract_y
_atom_site_fract_z
_atom_site_U_iso_or_equiv
_atom_site_adp_type
_atom_site_occupancy
_atom_site_site_symmetry_order
_atom_site_calc_flag
_atom_site_refinement_flags_posn
_atom_site_refinement_flags_adp
_atom_site_refinement_flags_occupancy
_atom_site_disorder_assembly
_atom_site_disorder_group
In1 In 0.33994(3) 0.70228(2) 0.83822(2) 0.02412(8) Uani 1 1 d . U . . .
C1 C 0.2249(4) 0.81952(15) 0.7732(3) 0.0261(7) Uani 1 1 d . . . . .
C2 C 0.1701(4) 0.88791(15) 0.7471(3) 0.0244(7) Uani 1 1 d . . . . .
C3 C 0.1017(4) 0.92464(16) 0.8423(3) 0.0283(8) Uani 1 1 d . . . . .
H3 H 0.0833 0.9058 0.9186 0.034 Uiso 1 1 calc R . . . .
C4 C 0.0610(5) 0.98882(17) 0.8241(3) 0.0356(9) Uani 1 1 d . . . . .
H4 H 0.0137 1.0127 0.8880 0.043 Uiso 1 1 calc R . . . .
C5 C 0.0899(5) 1.01797(16) 0.7120(3) 0.0333(8) Uani 1 1 d . . . . .
H5 H 0.0625 1.0613 0.7000 0.040 Uiso 1 1 calc R . . . .
C6 C 0.1599(4) 0.98174(15) 0.6178(3) 0.0288(8) Uani 1 1 d . . . . .
H6 H 0.1811 1.0013 0.5426 0.035 Uiso 1 1 calc R . . . .
C7 C 0.1992(4) 0.91720(15) 0.6330(3) 0.0218(7) Uani 1 1 d . . . . .
C8 C 0.2613(4) 0.87942(16) 0.5242(3) 0.0287(8) Uani 1 1 d D U . . .
C9 C 0.5960(5) 0.9823(2) 0.7298(4) 0.0471(10) Uani 1 1 d . . . . .
H9 H 0.5978 1.0033 0.6542 0.057 Uiso 1 1 calc R . . . .
C10 C 0.5360(5) 1.01408(18) 0.8309(4) 0.0434(10) Uani 1 1 d . . . . .
H10 H 0.4969 1.0565 0.8238 0.052 Uiso 1 1 calc R . . . .
C11 C 0.5333(5) 0.98319(17) 0.9441(3) 0.0352(9) Uani 1 1 d . . . . .
C12 C 0.5934(5) 0.92002(19) 0.9488(4) 0.0465(10) Uani 1 1 d . . . . .
H12 H 0.5942 0.8978 1.0232 0.056 Uiso 1 1 calc R . . . .
C13 C 0.6517(5) 0.8901(2) 0.8447(4) 0.0479(10) Uani 1 1 d . . . . .
H13 H 0.6911 0.8476 0.8485 0.057 Uiso 1 1 calc R . . . .
N1 N 0.6519(4) 0.92163(16) 0.7389(3) 0.0429(8) Uani 1 1 d . . . . .
H1 H 0.6891 0.9024 0.6743 0.051 Uiso 1 1 calc R . . . .
O1 O 0.3653(3) 0.79706(11) 0.72639(19) 0.0313(5) Uani 1 1 d . . . . .
O1W O 0.7920(4) 0.87442(14) 0.5336(3) 0.0531(7) Uani 1 1 d . . . . .
H1WA H 0.8718 0.8452 0.5302 0.080 Uiso 1 1 d G . . . .
H1WB H 0.7116 0.8681 0.4776 0.080 Uiso 1 1 d G . . . .
O2 O 0.1372(3) 0.78582(11) 0.8468(2) 0.0359(6) Uani 1 1 d . . . . .
O2W O 0.8426(4) 0.77481(18) 1.0123(3) 0.0643(9) Uani 1 1 d . . . . .
H2WA H 0.8772 0.7947 1.0771 0.096 Uiso 1 1 d G . . . .
H2WB H 0.9284 0.7735 0.9621 0.096 Uiso 1 1 d G . . . .
O3 O 0.4816(3) 0.75422(11) 0.9897(2) 0.0367(6) Uani 1 1 d . . . . .
H3A H 0.4583 0.7473 1.0678 0.055 Uiso 1 1 d GR . . . .
H3B H 0.5911 0.7565 1.0021 0.055 Uiso 1 1 d GR . . . .
O4 O 0.1715(3) 0.83006(11) 0.4916(2) 0.0349(6) Uani 1 1 d . . . . .
O5 O 0.3790(17) 0.8968(8) 0.4565(12) 0.033(2) Uani 0.5 1 d . U P A 1
Cl1 Cl 0.17229(13) 0.64903(4) 0.67301(8) 0.0409(2) Uani 1 1 d . . . . .
Cl2 Cl 0.64109(12) 0.67674(4) 0.76441(8) 0.0357(2) Uani 1 1 d . . . . .
O5A O 0.4091(18) 0.8989(9) 0.4759(13) 0.038(3) Uani 0.5 1 d D U P A 2

loop_
_atom_site_aniso_label
_atom_site_aniso_U_11
_atom_site_aniso_U_22
_atom_site_aniso_U_33
_atom_site_aniso_U_23
_atom_site_aniso_U_13
_atom_site_aniso_U_12
In1 0.02746(12) 0.02343(12) 0.02156(12) 0.00265(11) 0.00214(9) 0.00077(11)
C1 0.0327(19) 0.0243(17) 0.0213(18) -0.0049(14) -0.0022(15) 0.0008(15)
C2 0.0238(17) 0.0228(17) 0.0266(18) -0.0021(14) -0.0002(14) 0.0005(14)
C3 0.036(2) 0.0305(19) 0.0187(17) -0.0007(14) 0.0016(15) 0.0024(16)
C4 0.038(2) 0.034(2) 0.035(2) -0.0132(16) 0.0049(17) 0.0067(17)
C5 0.039(2) 0.0222(18) 0.039(2) -0.0018(15) 0.0007(17) 0.0059(16)
C6 0.0326(19) 0.0258(19) 0.0282(19) 0.0023(14) 0.0026(15) 0.0020(15)
C7 0.0208(16) 0.0235(17) 0.0212(17) -0.0030(13) 0.0012(13) 0.0021(13)
C8 0.0334(18) 0.031(2) 0.0213(17) 0.0053(15) -0.0038(14) 0.0120(15)
C9 0.043(2) 0.046(3) 0.052(3) 0.012(2) 0.002(2) -0.006(2)
C10 0.046(2) 0.033(2) 0.051(3) 0.0090(19) 0.001(2) -0.0005(18)
C11 0.0286(19) 0.033(2) 0.044(2) 0.0084(17) -0.0087(16) -0.0073(17)
C12 0.058(3) 0.037(2) 0.044(2) 0.0118(19) -0.004(2) -0.002(2)
C13 0.050(2) 0.036(2) 0.057(3) 0.006(2) -0.006(2) -0.002(2)
N1 0.0390(18) 0.045(2) 0.044(2) -0.0008(16) -0.0003(15) -0.0079(16)
O1 0.0340(13) 0.0268(12) 0.0332(13) 0.0021(11) 0.0047(11) 0.0051(11)
O1W 0.0475(18) 0.058(2) 0.0531(19) -0.0086(15) -0.0134(15) 0.0026(15)
O2 0.0427(14) 0.0289(14) 0.0367(14) 0.0108(11) 0.0118(12) 0.0005(11)
O2W 0.0389(16) 0.103(3) 0.051(2) -0.0260(18) 0.0109(14) -0.0127(17)
O3 0.0349(14) 0.0509(16) 0.0243(13) -0.0053(12) 0.0030(10) -0.0070(13)
O4 0.0398(14) 0.0349(15) 0.0300(14) -0.0130(11) -0.0016(11) 0.0049(12)
O5 0.034(5) 0.048(5) 0.018(4) 0.001(4) 0.006(4) -0.001(4)
Cl1 0.0486(5) 0.0378(5) 0.0357(5) -0.0029(4) -0.0112(4) -0.0060(5)
Cl2 0.0332(5) 0.0427(5) 0.0315(5) 0.0025(4) 0.0073(4) 0.0063(4)
O5A 0.038(3) 0.040(3) 0.035(4) 0.0001(19) 0.0037(19) 0.0026(18)

loop_
_atom_type_symbol
_atom_type_description
_atom_type_scat_dispersion_real
_atom_type_scat_dispersion_imag
_atom_type_scat_source
C C 0.0033 0.0016 'International Tables Vol C Tables 4.2.6.8 and 6.1.1.4'
H H 0.0000 0.0000 'International Tables Vol C Tables 4.2.6.8 and 6.1.1.4'
Cl Cl 0.1484 0.1585 'International Tables Vol C Tables 4.2.6.8 and 6.1.1.4'
In In -0.7276 1.3100 'International Tables Vol C Tables 4.2.6.8 and 6.1.1.4'
N N 0.0061 0.0033 'International Tables Vol C Tables 4.2.6.8 and 6.1.1.4'
O O 0.0106 0.0060 'International Tables Vol C Tables 4.2.6.8 and 6.1.1.4'

loop_
_geom_angle_atom_site_label_1
_geom_angle_atom_site_label_2
_geom_angle_atom_site_label_3
_geom_angle
_geom_angle_site_symmetry_1
_geom_angle_site_symmetry_3
O1 In1 O5 168.5(3) . 4_576
O1 In1 Cl1 92.67(6) . .
O1 In1 Cl2 85.65(6) . .
O2 In1 O1 56.30(8) . .
O2 In1 O5 133.1(3) . 4_576
O2 In1 Cl1 92.95(7) . .
O2 In1 Cl2 141.19(6) . .
O3 In1 O1 86.12(8) . .
O3 In1 O2 84.24(9) . .
O3 In1 O4 81.63(9) . 4_576
O3 In1 O5 88.4(4) . 4_576
O3 In1 Cl1 177.16(7) . .
O3 In1 Cl2 86.01(7) . .
O4 In1 O1 134.90(8) 4_576 .
O4 In1 O2 79.29(8) 4_576 .
O4 In1 O5 53.8(3) 4_576 4_576
O4 In1 Cl1 97.46(7) 4_576 .
O4 In1 Cl2 135.97(7) 4_576 .
O5 In1 Cl2 83.9(3) 4_576 .
Cl1 In1 O5 93.2(4) . 4_576
Cl1 In1 Cl2 96.47(3) . .
O1 C1 C2 119.7(3) . .
O2 C1 C2 120.2(3) . .
O2 C1 O1 119.9(3) . .
C3 C2 C1 118.7(3) . .
C3 C2 C7 119.2(3) . .
C7 C2 C1 121.9(3) . .
C2 C3 H3 119.8 . .
C4 C3 C2 120.4(3) . .
C4 C3 H3 119.8 . .
C3 C4 H4 119.7 . .
C3 C4 C5 120.7(3) . .
C5 C4 H4 119.7 . .
C4 C5 H5 120.5 . .
C6 C5 C4 119.0(3) . .
C6 C5 H5 120.5 . .
C5 C6 H6 119.2 . .
C7 C6 C5 121.5(3) . .
C7 C6 H6 119.2 . .
C2 C7 C8 121.8(3) . .
C6 C7 C2 119.3(3) . .
C6 C7 C8 118.8(3) . .
O4 C8 C7 118.1(3) . .
O4 C8 O5A 125.8(9) . .
O5 C8 C7 124.3(8) . .
O5 C8 O4 117.0(8) . .
O5A C8 C7 116.0(8) . .
C10 C9 H9 119.8 . .
N1 C9 H9 119.8 . .
N1 C9 C10 120.4(4) . .
C9 C10 H10 119.9 . .
C9 C10 C11 120.2(4) . .
C11 C10 H10 119.9 . .
C10 C11 C11 121.1(4) . 3_677
C12 C11 C10 117.2(3) . .
C12 C11 C11 121.6(4) . 3_677
C11 C12 H12 119.8 . .
C13 C12 C11 120.5(4) . .
C13 C12 H12 119.8 . .
C12 C13 H13 120.0 . .
N1 C13 C12 120.1(4) . .
N1 C13 H13 120.0 . .
C9 N1 H1 119.2 . .
C13 N1 C9 121.7(4) . .
C13 N1 H1 119.2 . .
C1 O1 In1 91.28(19) . .
H1WA O1W H1WB 109.5 . .
C1 O2 In1 92.45(19) . .
H2WA O2W H2WB 109.5 . .
In1 O3 H3A 122.4 . .
In1 O3 H3B 126.7 . .
H3A O3 H3B 94.1 . .
C8 O4 In1 98.7(2) . 4_575
C8 O5 In1 89.5(8) . 4_575

loop_
_geom_bond_atom_site_label_1
_geom_bond_atom_site_label_2
_geom_bond_distance
_geom_bond_site_symmetry_2
In1 O1 2.323(2) .
In1 O2 2.300(2) .
In1 O3 2.208(2) .
In1 O4 2.215(2) 4_576
In1 O5 2.438(16) 4_576
In1 Cl1 2.4216(9) .
In1 Cl2 2.4539(9) .
C1 C2 1.502(4) .
C1 O1 1.261(4) .
C1 O2 1.258(4) .
C2 C3 1.393(4) .
C2 C7 1.403(4) .
C3 H3 0.9300 .
C3 C4 1.379(4) .
C4 H4 0.9300 .
C4 C5 1.383(5) .
C5 H5 0.9300 .
C5 C6 1.383(4) .
C6 H6 0.9300 .
C6 C7 1.380(4) .
C7 C8 1.502(4) .
C8 O4 1.267(4) .
C8 O5 1.212(12) .
C8 O5A 1.294(12) .
C9 H9 0.9300 .
C9 C10 1.366(5) .
C9 N1 1.329(5) .
C10 H10 0.9300 .
C10 C11 1.388(5) .
C11 C11 1.496(7) 3_677
C11 C12 1.386(5) .
C12 H12 0.9300 .
C12 C13 1.371(5) .
C13 H13 0.9300 .
C13 N1 1.323(5) .
N1 H1 0.8600 .
O1W H1WA 0.8494 .
O1W H1WB 0.8501 .
O2W H2WA 0.8498 .
O2W H2WB 0.8499 .
O3 H3A 0.8822 .
O3 H3B 0.8214 .
O4 In1 2.215(2) 4_575
O5 In1 2.438(16) 4_575

loop_
_geom_hbond_atom_site_label_D
_geom_hbond_atom_site_label_H
_geom_hbond_atom_site_label_A
_geom_hbond_distance_DH
_geom_hbond_distance_HA
_geom_hbond_distance_DA
_geom_hbond_angle_DHA
_geom_hbond_site_symmetry_A
C9 H9 O5 0.93 2.41 3.233(16) 148.0 3_676
C9 H9 O5A 0.93 2.47 3.328(17) 152.7 3_676
C10 H10 Cl2 0.93 2.85 3.758(4) 164.7 2_656
C13 H13 O2W 0.93 2.57 3.302(6) 136.0 .
N1 H1 O1W 0.86 1.82 2.673(4) 169.8 .
O1W H1WA O2W 0.85 2.51 3.130(5) 130.9 4_575
O1W H1WA O4 0.85 2.30 3.011(4) 141.8 1_655
O1W H1WB O5 0.85 2.54 3.189(14) 133.5 .
O1W H1WB Cl2 0.85 2.54 3.278(3) 146.3 4_575
O1W H1WB O5A 0.85 2.33 2.937(15) 128.2 .
O2W H2WA Cl1 0.85 2.67 3.360(3) 139.6 4_676
O2W H2WA Cl2 0.85 2.79 3.314(3) 121.9 4_576
O2W H2WB O2 0.85 2.04 2.879(4) 170.8 1_655
O3 H3A O1 0.88 2.09 2.935(3) 160.6 4_576
O3 H3A Cl2 0.88 2.95 3.487(2) 120.7 4_576
O3 H3B O2W 0.82 1.91 2.718(4) 169.9 .

loop_
_geom_torsion_atom_site_label_1
_geom_torsion_atom_site_label_2
_geom_torsion_atom_site_label_3
_geom_torsion_atom_site_label_4
_geom_torsion
_geom_torsion_site_symmetry_1
_geom_torsion_site_symmetry_4
C1 C2 C3 C4 175.7(3) . .
C1 C2 C7 C6 -174.6(3) . .
C1 C2 C7 C8 9.3(5) . .
C2 C1 O1 In1 173.7(3) . .
C2 C1 O2 In1 -173.7(3) . .
C2 C3 C4 C5 -0.9(5) . .
C2 C7 C8 O4 53.5(4) . .
C2 C7 C8 O5 -135.3(9) . .
C2 C7 C8 O5A -123.0(9) . .
C3 C2 C7 C6 0.2(5) . .
C3 C2 C7 C8 -176.0(3) . .
C3 C4 C5 C6 0.1(5) . .
C4 C5 C6 C7 0.9(5) . .
C5 C6 C7 C2 -1.0(5) . .
C5 C6 C7 C8 175.3(3) . .
C6 C7 C8 O4 -122.7(3) . .
C6 C7 C8 O5 48.5(10) . .
C6 C7 C8 O5A 60.8(9) . .
C7 C2 C3 C4 0.8(5) . .
C7 C8 O4 In1 -177.7(2) . 4_575
C7 C8 O5 In1 179.3(3) . 4_575
C9 C10 C11 C11 -179.5(4) . 3_677
C9 C10 C11 C12 0.1(6) . .
C10 C9 N1 C13 -0.1(6) . .
C10 C11 C12 C13 -0.3(6) . .
C11 C11 C12 C13 179.2(4) 3_677 .
C11 C12 C13 N1 0.4(6) . .
C12 C13 N1 C9 -0.2(6) . .
N1 C9 C10 C11 0.1(6) . .
O1 C1 C2 C3 -140.4(3) . .
O1 C1 C2 C7 34.4(5) . .
O1 C1 O2 In1 2.3(3) . .
O2 C1 C2 C3 35.7(5) . .
O2 C1 C2 C7 -149.5(3) . .
O2 C1 O1 In1 -2.3(3) . .
O4 C8 O5 In1 -9.4(8) . 4_575
O5 C8 O4 In1 10.5(9) . 4_575
O5A C8 O4 In1 -1.5(10) . 4_575
